data_7029347
loop_
_publ_author_name
'Galkin, K. I.'
'Dolgushin, F. M.'
'Smol'yakov, A. F.'
'Sergeeva, E. A.'
'Godovikov, I. A.'
'Chizhevsky, I. T.'

_publ_section_title
;
 Base-mediated transformation of the agostic
 (\p-allyl)-closo-rhodacarboranes into complexes with an open
 (1-5-\h(5))-pentadienyl ligand.
;
_journal_issue 13
_journal_name_full 'Dalton transactions (Cambridge, England : 2003)'
_journal_page_first 5076
_journal_page_last 5082
_journal_paper_doi 10.1039/c3dt52838c
_journal_volume 43
_journal_year 2014
_chemical_formula_moiety 'C21 H36 B9 Rh'
_chemical_formula_sum 'C21 H36 B9 Rh'
_chemical_formula_weight 488.70
_chemical_name_systematic
;
 ?
;
_space_group_IT_number 19
_symmetry_cell_setting orthorhombic
_symmetry_space_group_name_Hall 'P 2ac 2ab'
_symmetry_space_group_name_H-M 'P 21 21 21'
_atom_sites_solution_hydrogens mixed
_atom_sites_solution_primary direct
_atom_sites_solution_secondary difmap
_audit_creation_method SHELXL-97
_cell_angle_alpha 90.00
_cell_angle_beta 90.00
_cell_angle_gamma 90.00
_cell_formula_units_Z 4
_cell_length_a 9.575(5)
_cell_length_b 15.128(9)
_cell_length_c 16.401(9)
_cell_measurement_reflns_used 5590
_cell_measurement_temperature 100(2)
_cell_measurement_theta_max 32.0
_cell_measurement_theta_min 2.4
_cell_volume 2376(2)
_computing_cell_refinement 'Bruker SAINT'
_computing_data_collection 'Bruker APEX2'
_computing_data_reduction 'Bruker SAINT'
_computing_molecular_graphics 'Bruker SHELXTL'
_computing_publication_material 'Bruker SHELXTL'
_computing_structure_refinement 'SHELXL-97 (Sheldrick, 1997)'
_computing_structure_solution 'SHELXS-97 (Sheldrick, 1990)'
_diffrn_ambient_temperature 100(2)
_diffrn_measured_fraction_theta_full 0.991
_diffrn_measured_fraction_theta_max 0.991
_diffrn_measurement_device_type 'Bruker APEX-II CCD'
_diffrn_measurement_method '\f and \w scans'
_diffrn_radiation_monochromator graphite
_diffrn_radiation_source 'fine-focus sealed tube'
_diffrn_radiation_type MoK\a
_diffrn_radiation_wavelength 0.71073
_diffrn_reflns_av_R_equivalents 0.0400
_diffrn_reflns_av_sigmaI/netI 0.0329
_diffrn_reflns_limit_h_max 13
_diffrn_reflns_limit_h_min -13
_diffrn_reflns_limit_k_max 21
_diffrn_reflns_limit_k_min -21
_diffrn_reflns_limit_l_max 23
_diffrn_reflns_limit_l_min -23
_diffrn_reflns_number 30387
_diffrn_reflns_theta_full 30.00
_diffrn_reflns_theta_max 30.00
_diffrn_reflns_theta_min 2.52
_diffrn_standards_number 0
_exptl_absorpt_coefficient_mu 0.726
_exptl_absorpt_correction_T_max 0.938
_exptl_absorpt_correction_T_min 0.828
_exptl_absorpt_correction_type multi-scan
_exptl_absorpt_process_details SADABS
_exptl_crystal_colour red
_exptl_crystal_density_diffrn 1.366
_exptl_crystal_density_method 'not measured'
_exptl_crystal_description prism
_exptl_crystal_F_000 1008
_exptl_crystal_size_max 0.27
_exptl_crystal_size_mid 0.10
_exptl_crystal_size_min 0.09
_refine_diff_density_max 2.795
_refine_diff_density_min -0.446
_refine_diff_density_rms 0.076
_refine_ls_abs_structure_details 'Flack H D (1983), Acta Cryst. A39, 876-881'
_refine_ls_abs_structure_Flack 0.46(2)
_refine_ls_extinction_method none
_refine_ls_goodness_of_fit_ref 1.002
_refine_ls_hydrogen_treatment mixed
_refine_ls_matrix_type full
_refine_ls_number_parameters 337
_refine_ls_number_reflns 6881
_refine_ls_number_restraints 0
_refine_ls_restrained_S_all 1.002
_refine_ls_R_factor_all 0.0318
_refine_ls_R_factor_gt 0.0284
_refine_ls_shift/su_max 0.002
_refine_ls_shift/su_mean 0.000
_refine_ls_structure_factor_coef Fsqd
_refine_ls_weighting_details 'calc w=1/[\s^2^(Fo^2^)+(0.0379P)^2^+0.7033P] where P=(Fo^2^+2Fc^2^)/3'
_refine_ls_weighting_scheme calc
_refine_ls_wR_factor_gt 0.0632
_refine_ls_wR_factor_ref 0.0649
_reflns_number_gt 6505
_reflns_number_total 6881
_reflns_threshold_expression >2sigma(I)
_cod_data_source_file c3dt52838c.txt
_cod_data_source_block phme
_cod_depositor_comments
;
The following automatic conversions were performed:

'_symmetry_cell_setting' value 'Orthorhombic' changed to
'orthorhombic' according to
/usr/data/users/saulius/crontab/automatic-downloads/current/RSC/lib/dictionaries/cif_core.dic
dictionary named 'cif_core.dic' version 2.4.2 from 2011-04-26.

Automatic conversion script
Id: cif_fix_values 2281 2013-09-26 08:29:07Z andrius 
;
_cod_database_code 7029347

loop_
_symmetry_equiv_pos_as_xyz
'x, y, z'
'-x+1/2, -y, z+1/2'
'-x, y+1/2, -z+1/2'
'x+1/2, -y+1/2, -z'

loop_
_atom_site_label
_atom_site_type_symbol
_atom_site_fract_x
_atom_site_fract_y
_atom_site_fract_z
_atom_site_U_iso_or_equiv
_atom_site_adp_type
_atom_site_occupancy
_atom_site_symmetry_multiplicity
_atom_site_calc_flag
_atom_site_refinement_flags
Rh3 Rh 0.146266(16) 0.280296(10) 0.850755(9) 0.01140(4) Uani 1 1 d .
C1 C 0.0193(2) 0.34026(16) 0.75132(13) 0.0158(4) Uani 1 1 d .
C2 C 0.0807(2) 0.24548(15) 0.72164(13) 0.0146(4) Uani 1 1 d .
B4 B -0.0640(2) 0.33245(16) 0.84738(19) 0.0161(4) Uani 1 1 d .
H4 H -0.073(3) 0.391(2) 0.8795(17) 0.021(7) Uiso 1 1 d .
B5 B -0.1583(3) 0.33932(18) 0.75309(15) 0.0180(5) Uani 1 1 d .
H5 H -0.204(3) 0.3977(18) 0.7396(16) 0.015(7) Uiso 1 1 d .
B6 B -0.0685(3) 0.2839(2) 0.67469(15) 0.0186(5) Uani 1 1 d .
H6 H -0.052(3) 0.305(2) 0.6116(19) 0.024(8) Uiso 1 1 d .
B7 B 0.0451(3) 0.16525(18) 0.79815(16) 0.0171(5) Uani 1 1 d .
H7 H 0.099(3) 0.107(2) 0.8005(17) 0.019(7) Uiso 1 1 d .
B8 B -0.0569(3) 0.2167(2) 0.87726(15) 0.0164(4) Uani 1 1 d .
H8 H -0.075(4) 0.192(2) 0.939(2) 0.031(9) Uiso 1 1 d .
B9 B -0.2087(3) 0.26099(18) 0.82781(16) 0.0190(5) Uani 1 1 d .
H9 H -0.298(3) 0.2700(18) 0.8634(17) 0.020(7) Uiso 1 1 d .
B10 B -0.2089(3) 0.2303(2) 0.72360(17) 0.0210(5) Uani 1 1 d .
H10 H -0.296(3) 0.221(2) 0.6840(18) 0.030(8) Uiso 1 1 d .
B11 B -0.0502(3) 0.17254(18) 0.70358(18) 0.0196(5) Uani 1 1 d .
H11 H -0.035(3) 0.119(2) 0.6581(19) 0.026(8) Uiso 1 1 d .
B12 B -0.1415(3) 0.15712(17) 0.79802(16) 0.0197(4) Uani 1 1 d .
H12 H -0.191(3) 0.097(2) 0.8121(17) 0.023(8) Uiso 1 1 d .
C13 C 0.0824(3) 0.42828(15) 0.72580(15) 0.0197(4) Uani 1 1 d .
H13A H 0.0405 0.4474 0.6742 0.030 Uiso 1 1 calc R
H13B H 0.1835 0.4215 0.7188 0.030 Uiso 1 1 calc R
H13C H 0.0638 0.4727 0.7680 0.030 Uiso 1 1 calc R
C14 C 0.2070(2) 0.23899(16) 0.66650(12) 0.0173(5) Uani 1 1 d .
C15 C 0.2335(3) 0.29958(18) 0.60424(14) 0.0241(5) Uani 1 1 d .
H15A H 0.1703 0.3469 0.5948 0.029 Uiso 1 1 calc R
C16 C 0.3528(3) 0.2910(2) 0.55573(15) 0.0315(6) Uani 1 1 d .
H16A H 0.3702 0.3329 0.5138 0.038 Uiso 1 1 calc R
C17 C 0.4453(3) 0.2228(3) 0.56785(15) 0.0320(6) Uani 1 1 d .
H17A H 0.5275 0.2184 0.5356 0.038 Uiso 1 1 calc R
C18 C 0.4173(3) 0.1603(2) 0.62771(16) 0.0279(6) Uani 1 1 d .
H18A H 0.4797 0.1123 0.6359 0.033 Uiso 1 1 calc R
C19 C 0.2985(3) 0.16782(18) 0.67555(15) 0.0220(5) Uani 1 1 d .
H19A H 0.2790 0.1237 0.7152 0.026 Uiso 1 1 calc R
C01 C 0.1686(2) 0.33944(16) 0.96908(13) 0.0188(4) Uani 1 1 d .
H01A H 0.203(3) 0.300(2) 1.0037(19) 0.023 Uiso 1 1 d .
H01B H 0.078(3) 0.3710(19) 0.9877(18) 0.023 Uiso 1 1 d .
C02 C 0.2581(2) 0.38833(16) 0.91631(14) 0.0184(4) Uani 1 1 d .
C03 C 0.3562(3) 0.34535(15) 0.86521(13) 0.0175(4) Uani 1 1 d .
C04 C 0.3745(2) 0.24991(16) 0.86346(14) 0.0168(4) Uani 1 1 d .
H04 H 0.424(3) 0.228(2) 0.8176(19) 0.030(8) Uiso 1 1 d .
C05 C 0.3227(2) 0.18638(16) 0.91522(14) 0.0156(4) Uani 1 1 d .
H05 H 0.291(3) 0.204(2) 0.957(2) 0.028(8) Uiso 1 1 d .
C06 C 0.3516(3) 0.09115(15) 0.90519(13) 0.0188(4) Uani 1 1 d .
C07 C 0.2850(3) 0.03135(16) 0.95243(16) 0.0212(5) Uani 1 1 d .
C08 C 0.1663(3) 0.05481(17) 1.00829(16) 0.0259(5) Uani 1 1 d .
H08A H 0.1453 0.1180 1.0031 0.039 Uiso 1 1 calc R
H08B H 0.1926 0.0416 1.0647 0.039 Uiso 1 1 calc R
H08C H 0.0836 0.0202 0.9934 0.039 Uiso 1 1 calc R
C09 C 0.2358(3) 0.48745(17) 0.91031(18) 0.0280(6) Uani 1 1 d .
H09A H 0.2980 0.5176 0.9487 0.042 Uiso 1 1 calc R
H09B H 0.1386 0.5015 0.9236 0.042 Uiso 1 1 calc R
H09C H 0.2566 0.5072 0.8547 0.042 Uiso 1 1 calc R
C010 C 0.4432(3) 0.39616(18) 0.80438(16) 0.0239(5) Uani 1 1 d .
H01C H 0.5290 0.4169 0.8308 0.036 Uiso 1 1 calc R
H01D H 0.3899 0.4470 0.7844 0.036 Uiso 1 1 calc R
H01E H 0.4672 0.3575 0.7585 0.036 Uiso 1 1 calc R
C011 C 0.4665(3) 0.06308(17) 0.84719(19) 0.0271(5) Uani 1 1 d .
H01F H 0.5223 0.0162 0.8725 0.041 Uiso 1 1 calc R
H01G H 0.5266 0.1139 0.8351 0.041 Uiso 1 1 calc R
H01H H 0.4250 0.0410 0.7965 0.041 Uiso 1 1 calc R
C012 C 0.3216(3) -0.06569(16) 0.95290(18) 0.0274(6) Uani 1 1 d .
H01I H 0.3918 -0.0775 0.9108 0.041 Uiso 1 1 calc R
H01J H 0.2376 -0.1007 0.9418 0.041 Uiso 1 1 calc R
H01K H 0.3592 -0.0819 1.0064 0.041 Uiso 1 1 calc R

loop_
_atom_site_aniso_label
_atom_site_aniso_U_11
_atom_site_aniso_U_22
_atom_site_aniso_U_33
_atom_site_aniso_U_23
_atom_site_aniso_U_13
_atom_site_aniso_U_12
Rh3 0.00999(6) 0.01282(6) 0.01139(6) -0.00007(6) -0.00023(6) 0.00035(6)
C1 0.0139(9) 0.0186(10) 0.0149(9) -0.0002(8) -0.0021(8) 0.0002(8)
C2 0.0120(9) 0.0187(10) 0.0131(9) -0.0025(7) -0.0016(8) -0.0013(8)
B4 0.0136(9) 0.0174(11) 0.0173(11) -0.0011(11) -0.0021(11) 0.0027(9)
B5 0.0127(10) 0.0221(11) 0.0193(11) -0.0002(9) -0.0047(10) 0.0035(10)
B6 0.0134(10) 0.0242(12) 0.0181(10) 0.0012(11) -0.0028(8) -0.0016(11)
B7 0.0121(11) 0.0182(12) 0.0208(12) -0.0004(10) 0.0018(9) 0.0004(9)
B8 0.0127(10) 0.0175(11) 0.0190(10) 0.0027(11) 0.0011(8) -0.0001(11)
B9 0.0120(11) 0.0236(14) 0.0214(12) 0.0012(9) -0.0011(9) 0.0033(9)
B10 0.0140(11) 0.0234(14) 0.0256(13) -0.0020(11) -0.0051(9) -0.0022(10)
B11 0.0160(11) 0.0184(13) 0.0246(13) -0.0063(10) -0.0003(10) -0.0037(10)
B12 0.0138(10) 0.0195(11) 0.0259(12) -0.0009(9) 0.0015(11) -0.0028(11)
C13 0.0207(11) 0.0180(11) 0.0203(11) 0.0048(8) -0.0039(9) -0.0010(9)
C14 0.0133(9) 0.0278(12) 0.0107(9) -0.0060(8) -0.0004(7) -0.0040(8)
C15 0.0184(11) 0.0376(16) 0.0162(11) 0.0020(9) -0.0009(9) -0.0019(10)
C16 0.0254(11) 0.0521(17) 0.0170(10) 0.0032(11) 0.0036(11) -0.0055(15)
C17 0.0186(10) 0.0586(18) 0.0187(11) -0.0102(14) 0.0024(9) -0.0053(15)
C18 0.0171(11) 0.0410(15) 0.0255(13) -0.0133(11) 0.0019(9) 0.0020(11)
C19 0.0185(10) 0.0279(13) 0.0195(11) -0.0087(9) 0.0013(8) -0.0015(10)
C01 0.0204(12) 0.0209(10) 0.0150(9) -0.0031(8) -0.0027(8) 0.0043(9)
C02 0.0157(10) 0.0196(11) 0.0200(11) -0.0038(9) -0.0071(9) -0.0003(9)
C03 0.0127(8) 0.0211(10) 0.0189(11) 0.0023(8) -0.0044(9) -0.0023(9)
C04 0.0128(10) 0.0210(9) 0.0165(11) -0.0014(8) -0.0004(8) 0.0008(8)
C05 0.0138(11) 0.0189(10) 0.0142(10) -0.0010(8) -0.0009(8) 0.0029(8)
C06 0.0171(9) 0.0201(10) 0.0192(10) -0.0029(8) -0.0040(10) 0.0012(10)
C07 0.0198(11) 0.0213(11) 0.0225(11) 0.0000(9) -0.0060(9) -0.0008(9)
C08 0.0214(13) 0.0249(12) 0.0314(13) 0.0034(10) 0.0037(10) -0.0031(10)
C09 0.0306(14) 0.0184(12) 0.0350(15) -0.0069(11) -0.0071(12) 0.0038(10)
C010 0.0174(11) 0.0266(12) 0.0278(13) 0.0085(10) 0.0009(10) -0.0053(10)
C011 0.0310(13) 0.0230(11) 0.0273(12) -0.0004(12) 0.0060(12) 0.0079(9)
C012 0.0316(14) 0.0178(11) 0.0328(13) 0.0014(10) -0.0072(11) 0.0005(9)

loop_
_atom_type_symbol
_atom_type_description
_atom_type_scat_dispersion_real
_atom_type_scat_dispersion_imag
_atom_type_scat_source
C C 0.0033 0.0016 'International Tables Vol C Tables 4.2.6.8 and 6.1.1.4'
H H 0.0000 0.0000 'International Tables Vol C Tables 4.2.6.8 and 6.1.1.4'
B B 0.0013 0.0007 'International Tables Vol C Tables 4.2.6.8 and 6.1.1.4'
Rh Rh -1.1178 0.9187 'International Tables Vol C Tables 4.2.6.8 and 6.1.1.4'

loop_
_geom_angle_atom_site_label_1
_geom_angle_atom_site_label_2
_geom_angle_atom_site_label_3
_geom_angle
C01 Rh3 B4 87.92(10)
C01 Rh3 B7 137.53(10)
B4 Rh3 B7 82.36(10)
C01 Rh3 B8 95.22(10)
B4 Rh3 B8 49.10(11)
B7 Rh3 B8 48.51(10)
C01 Rh3 C1 123.11(9)
B4 Rh3 C1 47.52(10)
B7 Rh3 C1 78.00(10)
B8 Rh3 C1 80.85(10)
C01 Rh3 C02 37.94(9)
B4 Rh3 C02 101.07(10)
B7 Rh3 C02 173.44(10)
B8 Rh3 C02 130.23(10)
C1 Rh3 C02 108.46(9)
C01 Rh3 C04 84.52(9)
B4 Rh3 C04 169.74(9)
B7 Rh3 C04 107.90(9)
B8 Rh3 C04 138.52(11)
C1 Rh3 C04 133.11(8)
C02 Rh3 C04 68.75(9)
C01 Rh3 C03 68.52(9)
B4 Rh3 C03 132.42(10)
B7 Rh3 C03 142.27(9)
B8 Rh3 C03 162.63(8)
C1 Rh3 C03 112.74(9)
C02 Rh3 C03 36.87(8)
C04 Rh3 C03 37.77(9)
C01 Rh3 C2 165.21(8)
B4 Rh3 C2 78.66(10)
B7 Rh3 C2 47.15(9)
B8 Rh3 C2 80.75(9)
C1 Rh3 C2 42.33(9)
C02 Rh3 C2 138.79(9)
C04 Rh3 C2 107.97(8)
C03 Rh3 C2 116.53(8)
C01 Rh3 C05 77.46(9)
B4 Rh3 C05 149.90(10)
B7 Rh3 C05 90.81(10)
B8 Rh3 C05 105.64(10)
C1 Rh3 C05 158.36(8)
C02 Rh3 C05 83.44(9)
C04 Rh3 C05 33.74(8)
C03 Rh3 C05 65.91(9)
C2 Rh3 C05 117.33(8)
C13 C1 C2 123.13(19)
C13 C1 B5 114.15(19)
C2 C1 B5 111.08(18)
C13 C1 B6 115.06(19)
C2 C1 B6 61.62(15)
B5 C1 B6 61.57(14)
C13 C1 B4 118.84(18)
C2 C1 B4 111.78(17)
B5 C1 B4 62.19(14)
B6 C1 B4 113.15(17)
C13 C1 Rh3 109.95(14)
C2 C1 Rh3 70.26(11)
B5 C1 Rh3 121.99(15)
B6 C1 Rh3 126.46(16)
B4 C1 Rh3 64.35(11)
C14 C2 C1 121.71(18)
C14 C2 B11 116.35(18)
C1 C2 B11 111.05(18)
C14 C2 B6 114.67(18)
C1 C2 B6 62.39(15)
B11 C2 B6 61.87(16)
C14 C2 B7 122.02(18)
C1 C2 B7 108.76(17)
B11 C2 B7 62.47(15)
B6 C2 B7 112.72(17)
C14 C2 Rh3 110.58(14)
C1 C2 Rh3 67.41(11)
B11 C2 Rh3 121.21(15)
B6 C2 Rh3 124.58(15)
B7 C2 Rh3 63.46(11)
C1 B4 B9 103.30(19)
C1 B4 B5 56.99(15)
B9 B4 B5 59.34(15)
C1 B4 B8 106.69(16)
B9 B4 B8 59.67(14)
B5 B4 B8 107.87(17)
C1 B4 Rh3 68.13(11)
B9 B4 Rh3 120.38(15)
B5 B4 Rh3 120.75(17)
B8 B4 Rh3 66.88(11)
C1 B4 H4 115.6(16)
B9 B4 H4 123.1(17)
B5 B4 H4 110.3(16)
B8 B4 H4 133.7(16)
Rh3 B4 H4 112.1(17)
C1 B5 B6 60.22(14)
C1 B5 B9 106.86(18)
B6 B5 B9 108.6(2)
C1 B5 B10 105.93(18)
B6 B5 B10 59.61(16)
B9 B5 B10 59.72(16)
C1 B5 B4 60.81(14)
B6 B5 B4 110.92(18)
B9 B5 B4 60.13(15)
B10 B5 B4 108.46(18)
C1 B5 H5 115.0(16)
B6 B5 H5 118.0(15)
B9 B5 H5 128.1(16)
B10 B5 H5 129.1(16)
B4 B5 H5 117.2(16)
C2 B6 C1 55.99(13)
C2 B6 B11 58.28(14)
C1 B6 B11 103.14(17)
C2 B6 B5 103.82(17)
C1 B6 B5 58.21(14)
B11 B6 B5 107.98(19)
C2 B6 B10 105.91(19)
C1 B6 B10 105.41(18)
B11 B6 B10 60.89(17)
B5 B6 B10 60.93(16)
C2 B6 H6 113.7(16)
C1 B6 H6 118.2(17)
B11 B6 H6 121.3(16)
B5 B6 H6 128.4(16)
B10 B6 H6 132.3(16)
C2 B7 B12 103.71(18)
C2 B7 B8 108.48(19)
B12 B7 B8 59.29(14)
C2 B7 B11 56.52(14)
B12 B7 B11 59.87(15)
B8 B7 B11 108.57(18)
C2 B7 Rh3 69.38(12)
B12 B7 Rh3 120.04(16)
B8 B7 Rh3 66.99(13)
B11 B7 Rh3 121.25(16)
C2 B7 H7 121.2(16)
B12 B7 H7 116.4(16)
B8 B7 H7 128.3(16)
B11 B7 H7 110.0(16)
Rh3 B7 H7 116.8(16)
B12 B8 B9 59.32(15)
B12 B8 B7 60.07(16)
B9 B8 B7 105.98(18)
B12 B8 B4 105.92(17)
B9 B8 B4 59.25(15)
B7 B8 B4 104.03(17)
B12 B8 Rh3 118.51(15)
B9 B8 Rh3 117.47(18)
B7 B8 Rh3 64.50(11)
B4 B8 Rh3 64.02(11)
B12 B8 H8 115.9(17)
B9 B8 H8 114.8(18)
B7 B8 H8 127.4(17)
B4 B8 H8 124.7(17)
Rh3 B8 H8 117.8(18)
B12 B9 B10 60.04(15)
B12 B9 B5 107.70(19)
B10 B9 B5 60.51(16)
B12 B9 B4 107.77(18)
B10 B9 B4 109.42(19)
B5 B9 B4 60.53(16)
B12 B9 B8 59.86(16)
B10 B9 B8 109.83(19)
B5 B9 B8 109.96(19)
B4 B9 B8 61.08(15)
B12 B9 H9 124.7(16)
B10 B9 H9 124.9(15)
B5 B9 H9 121.5(16)
B4 B9 H9 117.1(15)
B8 B9 H9 117.4(15)
B6 B10 B12 108.87(19)
B6 B10 B9 108.57(19)
B12 B10 B9 59.87(15)
B6 B10 B11 59.46(16)
B12 B10 B11 60.63(16)
B9 B10 B11 107.78(19)
B6 B10 B5 59.47(16)
B12 B10 B5 106.98(18)
B9 B10 B5 59.77(15)
B11 B10 B5 105.75(18)
B6 B10 H10 112.3(17)
B12 B10 H10 128.6(19)
B9 B10 H10 128.5(17)
B11 B10 H10 119.4(17)
B5 B10 H10 119.9(19)
C2 B11 B6 59.85(15)
C2 B11 B10 106.16(19)
B6 B11 B10 59.66(16)
C2 B11 B12 107.09(19)
B6 B11 B12 107.97(19)
B10 B11 B12 59.31(16)
C2 B11 B7 61.01(14)
B6 B11 B7 109.93(18)
B10 B11 B7 107.63(19)
B12 B11 B7 59.73(16)
C2 B11 H11 119.4(16)
B6 B11 H11 121.8(16)
B10 B11 H11 126.5(15)
B12 B11 H11 123.6(16)
B7 B11 H11 117.9(16)
B9 B12 B10 60.09(16)
B9 B12 B8 60.83(15)
B10 B12 B8 110.7(2)
B9 B12 B7 107.59(18)
B10 B12 B7 108.76(19)
B8 B12 B7 60.64(15)
B9 B12 B11 107.50(19)
B10 B12 B11 60.06(16)
B8 B12 B11 110.10(19)
B7 B12 B11 60.40(15)
B9 B12 H12 123.0(17)
B10 B12 H12 121.9(16)
B8 B12 H12 118.9(16)
B7 B12 H12 120.6(17)
B11 B12 H12 121.4(16)
C1 C13 H13A 109.5
C1 C13 H13B 109.5
H13A C13 H13B 109.5
C1 C13 H13C 109.5
H13A C13 H13C 109.5
H13B C13 H13C 109.5
C15 C14 C19 118.0(2)
C15 C14 C2 122.7(2)
C19 C14 C2 119.2(2)
C14 C15 C16 120.3(2)
C14 C15 H15A 119.9
C16 C15 H15A 119.9
C17 C16 C15 120.9(3)
C17 C16 H16A 119.5
C15 C16 H16A 119.5
C16 C17 C18 119.3(2)
C16 C17 H17A 120.4
C18 C17 H17A 120.4
C19 C18 C17 120.2(3)
C19 C18 H18A 119.9
C17 C18 H18A 119.9
C18 C19 C14 121.2(3)
C18 C19 H19A 119.4
C14 C19 H19A 119.4
C02 C01 Rh3 74.17(13)
C02 C01 H01A 121(2)
Rh3 C01 H01A 109.5(19)
C02 C01 H01B 116.3(17)
Rh3 C01 H01B 112.1(17)
H01A C01 H01B 116(3)
C03 C02 C01 121.3(2)
C03 C02 C09 120.5(2)
C01 C02 C09 117.9(2)
C03 C02 Rh3 72.36(14)
C01 C02 Rh3 67.89(13)
C09 C02 Rh3 128.70(17)
C02 C03 C04 123.2(2)
C02 C03 C010 121.5(2)
C04 C03 C010 115.2(2)
C02 C03 Rh3 70.77(14)
C04 C03 Rh3 70.83(13)
C010 C03 Rh3 130.21(16)
C05 C04 C03 129.6(2)
C05 C04 Rh3 81.31(14)
C03 C04 Rh3 71.40(14)
C05 C04 H04 115(2)
C03 C04 H04 115(2)
Rh3 C04 H04 119.2(19)
C04 C05 C06 123.1(2)
C04 C05 Rh3 64.96(13)
C06 C05 Rh3 130.37(16)
C04 C05 H05 116(2)
C06 C05 H05 120(2)
Rh3 C05 H05 85(2)
C07 C06 C05 120.1(2)
C07 C06 C011 121.0(2)
C05 C06 C011 118.6(2)
C06 C07 C08 123.3(2)
C06 C07 C012 123.0(2)
C08 C07 C012 113.7(2)
C07 C08 H08A 109.5
C07 C08 H08B 109.5
H08A C08 H08B 109.5
C07 C08 H08C 109.5
H08A C08 H08C 109.5
H08B C08 H08C 109.5
C02 C09 H09A 109.5
C02 C09 H09B 109.5
H09A C09 H09B 109.5
C02 C09 H09C 109.5
H09A C09 H09C 109.5
H09B C09 H09C 109.5
C03 C010 H01C 109.5
C03 C010 H01D 109.5
H01C C010 H01D 109.5
C03 C010 H01E 109.5
H01C C010 H01E 109.5
H01D C010 H01E 109.5
C06 C011 H01F 109.5
C06 C011 H01G 109.5
H01F C011 H01G 109.5
C06 C011 H01H 109.5
H01F C011 H01H 109.5
H01G C011 H01H 109.5
C07 C012 H01I 109.5
C07 C012 H01J 109.5
H01I C012 H01J 109.5
C07 C012 H01K 109.5
H01I C012 H01K 109.5
H01J C012 H01K 109.5

loop_
_geom_bond_atom_site_label_1
_geom_bond_atom_site_label_2
_geom_bond_distance
Rh3 C01 2.148(2)
Rh3 B4 2.164(3)
Rh3 B7 2.170(3)
Rh3 B8 2.213(3)
Rh3 C1 2.227(2)
Rh3 C02 2.230(2)
Rh3 C04 2.243(3)
Rh3 C03 2.251(3)
Rh3 C2 2.271(2)
Rh3 C05 2.447(2)
C1 C13 1.521(3)
C1 C2 1.624(3)
C1 B5 1.700(3)
C1 B6 1.736(4)
C1 B4 1.770(4)
C2 C14 1.513(3)
C2 B11 1.696(4)
C2 B6 1.724(3)
C2 B7 1.779(4)
B4 B9 1.786(4)
B4 B5 1.793(4)
B4 B8 1.819(4)
B4 H4 1.04(3)
B5 B6 1.759(4)
B5 B9 1.772(4)
B5 B10 1.785(4)
B5 H5 1.01(3)
B6 B11 1.758(4)
B6 B10 1.762(4)
B6 H6 1.09(3)
B7 B12 1.791(4)
B7 B8 1.801(4)
B7 B11 1.803(4)
B7 H7 1.02(3)
B8 B12 1.777(4)
B8 B9 1.794(4)
B8 H8 1.09(3)
B9 B12 1.767(4)
B9 B10 1.771(4)
B9 H9 1.04(3)
B10 B12 1.770(4)
B10 B11 1.784(4)
B10 H10 1.07(3)
B11 B12 1.794(4)
B11 H11 1.11(3)
B12 H12 1.05(3)
C13 H13A 0.9800
C13 H13B 0.9800
C13 H13C 0.9800
C14 C15 1.396(3)
C14 C19 1.396(4)
C15 C16 1.398(4)
C15 H15A 0.9500
C16 C17 1.374(5)
C16 H16A 0.9500
C17 C18 1.389(4)
C17 H17A 0.9500
C18 C19 1.386(4)
C18 H18A 0.9500
C19 H19A 0.9500
C01 C02 1.425(3)
C01 H01A 0.89(3)
C01 H01B 1.03(3)
C02 C03 1.417(3)
C02 C09 1.518(4)
C03 C04 1.455(4)
C03 C010 1.510(3)
C04 C05 1.375(3)
C04 H04 0.95(3)
C05 C06 1.476(3)
C05 H05 0.79(3)
C06 C07 1.351(3)
C06 C011 1.516(4)
C07 C08 1.502(4)
C07 C012 1.509(4)
C08 H08A 0.9800
C08 H08B 0.9800
C08 H08C 0.9800
C09 H09A 0.9800
C09 H09B 0.9800
C09 H09C 0.9800
C010 H01C 0.9800
C010 H01D 0.9800
C010 H01E 0.9800
C011 H01F 0.9800
C011 H01G 0.9800
C011 H01H 0.9800
C012 H01I 0.9800
C012 H01J 0.9800
C012 H01K 0.9800
